data_7233901
loop_
_publ_author_name
'Cristian Cuerva'
'Jose A. Campo'
'Paloma Ovejero'
'M. Rosario Torres'
'Elisabete Oliveira'
'Sergio M. Santos'
'Carlos Lodeiro'
'Mercedes Cano'

_publ_section_title
;
 Columnar discotic Pt(ii) metallomesogens as luminescence multifunctional
 materials with chemo and thermosensor abilities
;
_journal_name_full 'Journal of Materials Chemistry C'
_journal_page_first 9167
_journal_page_last 9181
_journal_paper_doi 10.1039/C4TC01666A
_journal_volume 2
_journal_year 2014
_chemical_formula_sum 'C60 H84 N6 O4 Pt'
_chemical_formula_weight 1148.42
_space_group_IT_number 2
_space_group_name_Hall '-P 1'
_space_group_name_H-M_alt 'P -1'
_symmetry_cell_setting triclinic
_symmetry_space_group_name_H-M 'P -1'
_atom_sites_solution_hydrogens geom
_atom_sites_solution_primary direct
_atom_sites_solution_secondary difmap
_cell_angle_alpha 79.629(2)
_cell_angle_beta 85.170(2)
_cell_angle_gamma 83.157(3)
_cell_formula_units_Z 2
_cell_length_a 6.7075(8)
_cell_length_b 17.804(2)
_cell_length_c 24.778(3)
_cell_measurement_reflns_used 2544
_cell_measurement_temperature 296(2)
_cell_measurement_theta_max 17.16
_cell_measurement_theta_min 2.34
_cell_volume 2883.9(6)
_computing_cell_refinement 'Bruker SMART'
_computing_data_collection 'Bruker SMART'
_computing_data_reduction 'Bruker SAINT'
_computing_molecular_graphics 'Bruker SHELXTL'
_computing_publication_material 'Bruker SHELXTL'
_computing_structure_refinement 'SHELXL-97 (Sheldrick, 1997)'
_computing_structure_solution 'SHELXS-97 (Sheldrick, 1990)'
_diffrn_ambient_temperature 296(2)
_diffrn_measured_fraction_theta_full 0.974
_diffrn_measured_fraction_theta_max 0.974
_diffrn_measurement_device_type 'CCD area detector'
_diffrn_measurement_method 'phi and omega scans'
_diffrn_radiation_monochromator graphite
_diffrn_radiation_source 'fine-focus sealed tube'
_diffrn_radiation_type MoK\a
_diffrn_radiation_wavelength 0.71073
_diffrn_reflns_av_R_equivalents 0.0900
_diffrn_reflns_av_sigmaI/netI 0.1570
_diffrn_reflns_limit_h_max 7
_diffrn_reflns_limit_h_min -7
_diffrn_reflns_limit_k_max 20
_diffrn_reflns_limit_k_min -21
_diffrn_reflns_limit_l_max 29
_diffrn_reflns_limit_l_min -24
_diffrn_reflns_number 22107
_diffrn_reflns_theta_full 25.00
_diffrn_reflns_theta_max 25.00
_diffrn_reflns_theta_min 1.17
_exptl_absorpt_coefficient_mu 2.482
_exptl_absorpt_correction_T_max 0.9293
_exptl_absorpt_correction_T_min 0.6366
_exptl_absorpt_correction_type multi-scan
_exptl_absorpt_process_details SADABS
_exptl_crystal_colour yellow
_exptl_crystal_density_diffrn 1.322
_exptl_crystal_density_method 'not measured'
_exptl_crystal_description prismatic
_exptl_crystal_F_000 1192
_exptl_crystal_size_max 0.20
_exptl_crystal_size_mid 0.12
_exptl_crystal_size_min 0.03
_refine_diff_density_max 0.953
_refine_diff_density_min -1.517
_refine_diff_density_rms 0.115
_refine_ls_extinction_method none
_refine_ls_goodness_of_fit_ref 0.998
_refine_ls_hydrogen_treatment constr
_refine_ls_matrix_type full
_refine_ls_number_parameters 640
_refine_ls_number_reflns 9850
_refine_ls_number_restraints 0
_refine_ls_restrained_S_all 0.998
_refine_ls_R_factor_all 0.1548
_refine_ls_R_factor_gt 0.0608
_refine_ls_shift/su_max 0.001
_refine_ls_shift/su_mean 0.000
_refine_ls_structure_factor_coef Fsqd
_refine_ls_weighting_details 'calc w=1/[\s^2^(Fo^2^)+(0.0670P)^2^+0.0000P] where P=(Fo^2^+2Fc^2^)/3'
_refine_ls_weighting_scheme calc
_refine_ls_wR_factor_gt 0.1277
_refine_ls_wR_factor_ref 0.1687
_reflns_number_gt 4874
_reflns_number_total 9850
_reflns_threshold_expression >2sigma(I)
_cod_data_source_file J-Mater-Chem-C-2014-2-9167.cif
_cod_data_source_block sad
_cod_depositor_comments
;
The following automatic conversions were performed:

data item '_symmetry_cell_setting' value 'Triclinic' was changed to
'triclinic' in accordance with the built-in table derived from the
CIF Core dictionary named 'cif_core.dic' version 2.4.5 last updated
on 2014-11-21.

Automatic conversion script
Id: cif_fix_values 6909 2019-04-08 15:41:33Z antanas 
;
_cod_original_sg_symbol_H-M P-1
_cod_database_code 7233901

loop_
_symmetry_equiv_pos_as_xyz
'x, y, z'
'-x, -y, -z'

loop_
_atom_site_label
_atom_site_type_symbol
_atom_site_fract_x
_atom_site_fract_y
_atom_site_fract_z
_atom_site_U_iso_or_equiv
_atom_site_adp_type
_atom_site_occupancy
_atom_site_symmetry_multiplicity
_atom_site_calc_flag
_atom_site_refinement_flags
_atom_site_disorder_assembly
_atom_site_disorder_group
C3 C 0.8890(17) 0.8833(8) 0.2040(5) 0.069(4) Uani 1 1 d . . .
C4 C 0.9999(16) 0.8244(7) 0.1791(5) 0.070(4) Uani 1 1 d . . .
H4 H 1.1259 0.8258 0.1604 0.083 Uiso 1 1 calc R . .
C5 C 0.8797(15) 0.7636(8) 0.1888(4) 0.063(3) Uani 1 1 d . . .
C6 C 0.8981(16) 0.6870(7) 0.1782(4) 0.057(3) Uani 1 1 d . . .
C7 C 1.0546(16) 0.6511(8) 0.1501(5) 0.073(4) Uani 1 1 d . . .
H7 H 1.1647 0.6772 0.1357 0.088 Uiso 1 1 calc R . .
C8 C 1.0490(18) 0.5777(9) 0.1431(5) 0.082(4) Uani 1 1 d . . .
H8 H 1.1548 0.5538 0.1235 0.098 Uiso 1 1 calc R . .
C9 C 0.8903(17) 0.5384(7) 0.1646(5) 0.074(4) Uani 1 1 d . . .
H9 H 0.8904 0.4877 0.1601 0.089 Uiso 1 1 calc R . .
C10 C 0.7251(15) 0.5739(7) 0.1935(4) 0.058(3) Uani 1 1 d . . .
H10 H 0.6166 0.5473 0.2083 0.069 Uiso 1 1 calc R . .
C11 C 0.1435(15) 0.5348(7) 0.2865(5) 0.062(3) Uani 1 1 d . . .
C12 C 0.0405(16) 0.5935(7) 0.3089(4) 0.066(4) Uani 1 1 d . . .
H12 H -0.0847 0.5933 0.3281 0.079 Uiso 1 1 calc R . .
C13 C 0.1595(15) 0.6534(7) 0.2974(4) 0.054(3) Uani 1 1 d . . .
C14 C 0.1438(15) 0.7313(7) 0.3090(4) 0.056(3) Uani 1 1 d . . .
C15 C -0.0106(17) 0.7656(8) 0.3382(5) 0.082(4) Uani 1 1 d . . .
H15 H -0.1221 0.7400 0.3519 0.098 Uiso 1 1 calc R . .
C16 C 0.0015(18) 0.8366(8) 0.3468(5) 0.087(4) Uani 1 1 d . . .
H16 H -0.1020 0.8601 0.3674 0.105 Uiso 1 1 calc R . .
C17 C 0.1638(17) 0.8761(7) 0.3260(5) 0.076(4) Uani 1 1 d . . .
H17 H 0.1712 0.9258 0.3319 0.092 Uiso 1 1 calc R . .
C18 C 0.3131(15) 0.8393(7) 0.2964(4) 0.065(3) Uani 1 1 d . . .
H18 H 0.4223 0.8656 0.2816 0.078 Uiso 1 1 calc R . .
C19 C 0.9376(15) 0.9570(7) 0.2116(5) 0.061(3) Uani 1 1 d . . .
C20 C 1.1108(16) 0.9874(7) 0.1857(5) 0.069(3) Uani 1 1 d . . .
H20 H 1.1970 0.9606 0.1627 0.082 Uiso 1 1 calc R . .
C21 C 1.1524(17) 1.0593(8) 0.1950(5) 0.076(4) Uani 1 1 d . . .
C22 C 1.0241(16) 1.1020(6) 0.2283(5) 0.068(3) Uani 1 1 d . . .
H22 H 1.0518 1.1502 0.2332 0.082 Uiso 1 1 calc R . .
C23 C 0.8529(16) 1.0701(7) 0.2537(5) 0.071(4) Uani 1 1 d . . .
C24 C 0.8106(16) 0.9987(7) 0.2442(5) 0.068(3) Uani 1 1 d . . .
H24 H 0.6934 0.9790 0.2605 0.082 Uiso 1 1 calc R . .
C25 C 1.4545(18) 1.0579(7) 0.1344(5) 0.083(4) Uani 1 1 d . . .
H25A H 1.3826 1.0473 0.1047 0.099 Uiso 1 1 calc R . .
H25B H 1.5191 1.0098 0.1533 0.099 Uiso 1 1 calc R . .
C26 C 1.6092(17) 1.1127(7) 0.1122(5) 0.082(4) Uani 1 1 d . . .
H26A H 1.6790 1.1230 0.1424 0.098 Uiso 1 1 calc R . .
H26B H 1.5419 1.1609 0.0944 0.098 Uiso 1 1 calc R . .
C27 C 1.7610(17) 1.0796(8) 0.0712(5) 0.090(4) Uani 1 1 d . . .
H27A H 1.8276 1.0313 0.0892 0.107 Uiso 1 1 calc R . .
H27B H 1.6905 1.0691 0.0412 0.107 Uiso 1 1 calc R . .
C28 C 1.9182(17) 1.1335(8) 0.0481(5) 0.092(4) Uani 1 1 d . . .
H28A H 1.8501 1.1825 0.0319 0.111 Uiso 1 1 calc R . .
H28B H 1.9912 1.1423 0.0781 0.111 Uiso 1 1 calc R . .
C29 C 2.0672(19) 1.1050(9) 0.0055(6) 0.104(5) Uani 1 1 d . . .
H29A H 1.9940 1.0960 -0.0245 0.125 Uiso 1 1 calc R . .
H29B H 2.1356 1.0561 0.0217 0.125 Uiso 1 1 calc R . .
C30 C 2.2245(19) 1.1589(9) -0.0181(6) 0.107(5) Uani 1 1 d . . .
H30A H 2.1573 1.2070 -0.0361 0.128 Uiso 1 1 calc R . .
H30B H 2.2946 1.1698 0.0119 0.128 Uiso 1 1 calc R . .
C31 C 2.375(2) 1.1272(10) -0.0582(6) 0.125(6) Uani 1 1 d . . .
H31A H 2.3057 1.1177 -0.0888 0.150 Uiso 1 1 calc R . .
H31B H 2.4405 1.0786 -0.0405 0.150 Uiso 1 1 calc R . .
C32 C 2.532(2) 1.1821(12) -0.0797(7) 0.170(8) Uani 1 1 d . . .
H32A H 2.5003 1.2285 -0.0648 0.254 Uiso 1 1 calc R . .
H32B H 2.5342 1.1939 -0.1191 0.254 Uiso 1 1 calc R . .
H32C H 2.6625 1.1583 -0.0689 0.254 Uiso 1 1 calc R . .
C33 C 0.5561(16) 1.0842(7) 0.3117(5) 0.082(4) Uani 1 1 d . . .
H33A H 0.5931 1.0353 0.3349 0.098 Uiso 1 1 calc R . .
H33B H 0.4755 1.0748 0.2834 0.098 Uiso 1 1 calc R . .
C34 C 0.4311(18) 1.1365(8) 0.3462(5) 0.096(4) Uani 1 1 d . . .
H34A H 0.3896 1.1849 0.3230 0.115 Uiso 1 1 calc R . .
H34B H 0.5118 1.1470 0.3741 0.115 Uiso 1 1 calc R . .
C35 C 0.2491(18) 1.1009(8) 0.3731(5) 0.092(4) Uani 1 1 d . . .
H35A H 0.2928 1.0508 0.3937 0.111 Uiso 1 1 calc R . .
H35B H 0.1673 1.0929 0.3446 0.111 Uiso 1 1 calc R . .
C36 C 0.1189(18) 1.1457(8) 0.4113(5) 0.099(5) Uani 1 1 d . . .
H36A H 0.0686 1.1949 0.3907 0.119 Uiso 1 1 calc R . .
H36B H 0.2005 1.1555 0.4393 0.119 Uiso 1 1 calc R . .
C37 C -0.0599(19) 1.1044(8) 0.4394(6) 0.106(5) Uani 1 1 d . . .
H37A H -0.1395 1.0950 0.4109 0.128 Uiso 1 1 calc R . .
H37B H -0.0072 1.0547 0.4590 0.128 Uiso 1 1 calc R . .
C38 C -0.196(2) 1.1426(9) 0.4782(6) 0.114(5) Uani 1 1 d . . .
H38A H -0.2493 1.1922 0.4588 0.137 Uiso 1 1 calc R . .
H38B H -0.1168 1.1520 0.5069 0.137 Uiso 1 1 calc R . .
C39 C -0.369(2) 1.1005(10) 0.5048(7) 0.158(8) Uani 1 1 d . . .
H39A H -0.4482 1.0918 0.4760 0.190 Uiso 1 1 calc R . .
H39B H -0.3146 1.0505 0.5236 0.190 Uiso 1 1 calc R . .
C40 C -0.504(2) 1.1374(11) 0.5444(7) 0.163(8) Uani 1 1 d . . .
H40A H -0.4362 1.1354 0.5773 0.244 Uiso 1 1 calc R . .
H40B H -0.6222 1.1110 0.5530 0.244 Uiso 1 1 calc R . .
H40C H -0.5415 1.1900 0.5286 0.244 Uiso 1 1 calc R . .
C41 C 0.0882(15) 0.4573(7) 0.2845(4) 0.055(3) Uani 1 1 d . . .
C42 C -0.0945(15) 0.4358(7) 0.3122(4) 0.067(3) Uani 1 1 d . . .
H42 H -0.1770 0.4704 0.3303 0.080 Uiso 1 1 calc R . .
C43 C -0.1507(15) 0.3641(7) 0.3125(5) 0.060(3) Uani 1 1 d . . .
C44 C -0.0264(15) 0.3124(7) 0.2842(4) 0.066(3) Uani 1 1 d . . .
H44 H -0.0652 0.2641 0.2836 0.079 Uiso 1 1 calc R . .
C45 C 0.1499(16) 0.3329(8) 0.2578(5) 0.067(3) Uani 1 1 d . . .
C46 C 0.2074(16) 0.4053(7) 0.2573(4) 0.064(3) Uani 1 1 d . . .
H46 H 0.3272 0.4190 0.2385 0.076 Uiso 1 1 calc R . .
C47 C -0.4526(14) 0.3878(7) 0.3699(4) 0.064(3) Uani 1 1 d . . .
H47A H -0.5081 0.4329 0.3456 0.077 Uiso 1 1 calc R . .
H47B H -0.3780 0.4043 0.3967 0.077 Uiso 1 1 calc R . .
C48 C -0.6200(15) 0.3427(7) 0.3986(4) 0.069(3) Uani 1 1 d . . .
H48A H -0.5632 0.2971 0.4224 0.082 Uiso 1 1 calc R . .
H48B H -0.6941 0.3264 0.3716 0.082 Uiso 1 1 calc R . .
C49 C -0.7613(16) 0.3918(7) 0.4325(5) 0.072(3) Uani 1 1 d . . .
H49A H -0.8184 0.4370 0.4085 0.087 Uiso 1 1 calc R . .
H49B H -0.6858 0.4087 0.4589 0.087 Uiso 1 1 calc R . .
C50 C -0.9315(15) 0.3480(7) 0.4630(5) 0.079(4) Uani 1 1 d . . .
H50A H -1.0052 0.3304 0.4365 0.094 Uiso 1 1 calc R . .
H50B H -0.8738 0.3031 0.4872 0.094 Uiso 1 1 calc R . .
C51 C -1.0757(16) 0.3954(7) 0.4965(5) 0.079(4) Uani 1 1 d . . .
H51A H -1.1327 0.4403 0.4721 0.095 Uiso 1 1 calc R . .
H51B H -1.0011 0.4132 0.5227 0.095 Uiso 1 1 calc R . .
C52 C -1.2471(16) 0.3535(7) 0.5275(5) 0.080(4) Uani 1 1 d . . .
H52A H -1.3246 0.3370 0.5013 0.097 Uiso 1 1 calc R . .
H52B H -1.1908 0.3079 0.5513 0.097 Uiso 1 1 calc R . .
C53 C -1.3861(18) 0.4019(9) 0.5618(5) 0.100(5) Uani 1 1 d . . .
H53A H -1.3096 0.4171 0.5888 0.121 Uiso 1 1 calc R . .
H53B H -1.4395 0.4482 0.5382 0.121 Uiso 1 1 calc R . .
C54 C -1.560(2) 0.3607(11) 0.5913(6) 0.136(7) Uani 1 1 d . . .
H54A H -1.6152 0.3341 0.5666 0.205 Uiso 1 1 calc R . .
H54B H -1.6619 0.3974 0.6038 0.205 Uiso 1 1 calc R . .
H54C H -1.5125 0.3244 0.6224 0.205 Uiso 1 1 calc R . .
C55 C 0.4709(18) 0.2821(8) 0.2182(6) 0.102(5) Uani 1 1 d . . .
H55A H 0.5218 0.3101 0.2433 0.122 Uiso 1 1 calc R . .
H55B H 0.5375 0.2301 0.2244 0.122 Uiso 1 1 calc R . .
C56 C 0.5215(17) 0.3176(9) 0.1627(5) 0.100(5) Uani 1 1 d . . .
H56A H 0.4624 0.3707 0.1572 0.120 Uiso 1 1 calc R . .
H56B H 0.4630 0.2917 0.1376 0.120 Uiso 1 1 calc R . .
C57 C 0.7482(16) 0.3155(8) 0.1487(5) 0.093(4) Uani 1 1 d . . .
H57A H 0.8029 0.3438 0.1730 0.112 Uiso 1 1 calc R . .
H57B H 0.8060 0.2625 0.1574 0.112 Uiso 1 1 calc R . .
C58 C 0.8198(18) 0.3461(9) 0.0916(5) 0.098(4) Uani 1 1 d . . .
H58A H 0.7578 0.3984 0.0821 0.117 Uiso 1 1 calc R . .
H58B H 0.7717 0.3162 0.0673 0.117 Uiso 1 1 calc R . .
C59 C 1.0385(18) 0.3464(9) 0.0805(6) 0.108(5) Uani 1 1 d . . .
H59A H 1.1007 0.2943 0.0907 0.130 Uiso 1 1 calc R . .
H59B H 1.0862 0.3772 0.1043 0.130 Uiso 1 1 calc R . .
C60 C 1.112(2) 0.3759(11) 0.0226(7) 0.136(6) Uani 1 1 d . . .
H60A H 1.0657 0.3446 -0.0011 0.163 Uiso 1 1 calc R . .
H60B H 1.0477 0.4277 0.0122 0.163 Uiso 1 1 calc R . .
C61 C 1.330(2) 0.3773(12) 0.0116(7) 0.147(7) Uani 1 1 d . . .
H61A H 1.3735 0.4088 0.0356 0.177 Uiso 1 1 calc R . .
H61B H 1.3919 0.3255 0.0232 0.177 Uiso 1 1 calc R . .
C62 C 1.413(3) 0.4029(15) -0.0413(8) 0.213(12) Uani 1 1 d . . .
H62A H 1.4603 0.3595 -0.0587 0.320 Uiso 1 1 calc R . .
H62B H 1.5242 0.4314 -0.0389 0.320 Uiso 1 1 calc R . .
H62C H 1.3130 0.4353 -0.0625 0.320 Uiso 1 1 calc R . .
N1 N 0.7104(12) 0.7857(6) 0.2193(4) 0.066(3) Uani 1 1 d . . .
N2 N 0.7117(13) 0.8581(5) 0.2277(4) 0.061(2) Uani 1 1 d . . .
N3 N 0.7304(12) 0.6486(6) 0.1990(3) 0.061(2) Uani 1 1 d . . .
N4 N 0.3309(12) 0.6293(6) 0.2666(3) 0.061(3) Uani 1 1 d . . .
N5 N 0.3181(13) 0.5585(6) 0.2609(4) 0.065(3) Uani 1 1 d . . .
N6 N 0.3110(13) 0.7675(6) 0.2874(3) 0.059(2) Uani 1 1 d . . .
O1 O 1.3169(12) 1.0953(5) 0.1724(3) 0.087(3) Uani 1 1 d . . .
O2 O 0.7349(11) 1.1153(5) 0.2864(3) 0.087(3) Uani 1 1 d . . .
O3 O -0.3206(10) 0.3382(4) 0.3385(3) 0.078(2) Uani 1 1 d . . .
O4 O 0.2554(11) 0.2794(5) 0.2306(3) 0.090(3) Uani 1 1 d . . .
Pt1 Pt 0.51906(6) 0.70819(3) 0.243182(19) 0.0585(2) Uani 1 1 d . . .

loop_
_atom_site_aniso_label
_atom_site_aniso_U_11
_atom_site_aniso_U_22
_atom_site_aniso_U_33
_atom_site_aniso_U_23
_atom_site_aniso_U_13
_atom_site_aniso_U_12
C3 0.049(7) 0.068(10) 0.086(9) -0.006(7) 0.012(6) -0.015(7)
C4 0.045(6) 0.071(9) 0.091(9) -0.016(7) 0.021(6) -0.017(7)
C5 0.035(6) 0.087(10) 0.065(8) -0.012(7) 0.009(5) -0.014(7)
C6 0.056(7) 0.057(8) 0.059(7) -0.011(6) 0.005(6) -0.022(6)
C7 0.050(7) 0.077(10) 0.092(9) -0.025(8) 0.020(6) -0.009(7)
C8 0.063(8) 0.095(11) 0.089(10) -0.031(8) 0.021(7) -0.010(8)
C9 0.072(8) 0.078(9) 0.078(9) -0.029(7) 0.013(7) -0.015(7)
C10 0.056(7) 0.065(8) 0.057(7) -0.025(6) -0.005(5) -0.005(6)
C11 0.037(6) 0.061(9) 0.079(8) 0.010(7) 0.014(6) -0.008(6)
C12 0.046(6) 0.066(9) 0.076(8) 0.011(7) 0.022(6) -0.014(7)
C13 0.048(6) 0.057(8) 0.058(7) -0.015(6) -0.002(5) -0.005(6)
C14 0.042(6) 0.063(9) 0.064(7) -0.011(6) 0.008(6) -0.021(6)
C15 0.061(8) 0.065(10) 0.116(11) -0.015(8) 0.033(7) -0.018(7)
C16 0.067(8) 0.082(11) 0.109(11) -0.029(9) 0.040(7) -0.005(8)
C17 0.063(8) 0.065(9) 0.107(10) -0.033(8) 0.016(7) -0.014(7)
C18 0.043(6) 0.081(10) 0.076(8) -0.014(7) 0.021(6) -0.045(6)
C19 0.042(6) 0.067(9) 0.076(8) -0.012(7) 0.004(6) -0.021(6)
C20 0.056(7) 0.062(9) 0.084(8) -0.005(7) 0.021(6) -0.023(6)
C21 0.058(7) 0.073(9) 0.095(9) -0.011(7) 0.025(7) -0.023(7)
C22 0.061(7) 0.053(8) 0.091(9) -0.017(7) 0.019(7) -0.021(6)
C23 0.057(7) 0.060(9) 0.098(10) -0.028(8) 0.003(7) 0.007(7)
C24 0.055(7) 0.051(8) 0.094(9) -0.010(7) 0.027(6) -0.012(6)
C25 0.074(8) 0.097(10) 0.085(9) -0.035(8) 0.016(7) -0.028(8)
C26 0.073(8) 0.100(11) 0.075(9) -0.013(8) 0.007(7) -0.032(8)
C27 0.069(8) 0.117(12) 0.087(9) -0.023(8) 0.024(7) -0.038(8)
C28 0.064(8) 0.115(12) 0.098(10) -0.013(9) 0.013(7) -0.036(8)
C29 0.074(9) 0.137(14) 0.104(11) -0.025(10) 0.017(8) -0.032(9)
C30 0.076(9) 0.145(14) 0.098(10) -0.021(10) 0.030(8) -0.036(9)
C31 0.091(10) 0.150(15) 0.134(13) -0.039(12) 0.039(10) -0.025(10)
C32 0.100(12) 0.26(2) 0.136(15) 0.014(15) 0.042(11) -0.071(14)
C33 0.062(7) 0.088(10) 0.091(9) -0.011(8) 0.021(7) -0.019(7)
C34 0.080(9) 0.092(10) 0.112(11) -0.033(8) 0.042(8) -0.009(8)
C35 0.083(9) 0.093(10) 0.098(10) -0.021(8) 0.034(8) -0.018(8)
C36 0.073(8) 0.115(12) 0.100(10) -0.012(9) 0.030(8) -0.004(8)
C37 0.082(9) 0.113(12) 0.112(11) -0.011(9) 0.038(8) -0.004(8)
C38 0.088(10) 0.127(13) 0.123(12) -0.033(10) 0.031(9) 0.001(9)
C39 0.115(13) 0.145(16) 0.185(18) 0.001(13) 0.091(13) -0.013(11)
C40 0.097(12) 0.21(2) 0.159(16) -0.037(15) 0.041(11) 0.025(13)
C41 0.048(6) 0.057(8) 0.063(7) -0.011(6) -0.002(5) -0.015(6)
C42 0.050(7) 0.075(9) 0.073(8) -0.009(7) 0.017(6) -0.021(6)
C43 0.039(6) 0.064(8) 0.083(8) -0.010(7) 0.001(6) -0.031(6)
C44 0.050(6) 0.072(8) 0.078(8) -0.015(7) 0.009(6) -0.017(6)
C45 0.052(7) 0.084(10) 0.066(8) -0.018(7) 0.016(6) -0.018(7)
C46 0.047(6) 0.071(9) 0.072(8) -0.010(7) 0.018(6) -0.021(6)
C47 0.044(6) 0.082(9) 0.070(8) -0.019(7) 0.003(6) -0.019(6)
C48 0.047(6) 0.086(9) 0.074(8) -0.015(7) 0.010(6) -0.016(6)
C49 0.057(7) 0.088(9) 0.071(8) -0.009(7) 0.007(6) -0.018(7)
C50 0.054(7) 0.099(10) 0.081(9) -0.020(7) 0.013(6) -0.006(7)
C51 0.056(7) 0.095(10) 0.093(9) -0.035(8) 0.015(7) -0.023(7)
C52 0.057(7) 0.094(10) 0.092(9) -0.021(8) 0.007(7) -0.013(7)
C53 0.069(8) 0.137(13) 0.097(10) -0.034(9) 0.021(8) -0.015(9)
C54 0.075(9) 0.22(2) 0.100(11) -0.021(12) 0.034(8) -0.012(11)
C55 0.068(8) 0.118(12) 0.113(12) -0.022(9) 0.037(8) -0.008(8)
C56 0.061(8) 0.144(14) 0.095(11) -0.023(10) 0.009(8) -0.015(8)
C57 0.050(7) 0.132(12) 0.104(11) -0.025(9) 0.002(7) -0.036(8)
C58 0.070(8) 0.127(13) 0.094(10) -0.025(9) 0.017(8) -0.012(8)
C59 0.057(8) 0.157(15) 0.108(12) -0.024(10) 0.014(8) -0.017(9)
C60 0.091(11) 0.162(17) 0.143(15) -0.009(13) 0.011(11) -0.004(11)
C61 0.087(11) 0.23(2) 0.119(14) -0.001(13) 0.029(10) -0.048(12)
C62 0.129(16) 0.33(3) 0.145(18) 0.049(19) 0.016(14) -0.043(19)
N1 0.058(6) 0.054(7) 0.084(7) -0.021(6) 0.012(5) -0.003(5)
N2 0.063(6) 0.050(7) 0.074(6) -0.014(5) 0.008(5) -0.027(5)
N3 0.055(5) 0.074(7) 0.055(6) -0.009(5) 0.004(4) -0.026(5)
N4 0.055(6) 0.062(7) 0.065(6) -0.012(5) 0.003(5) 0.001(5)
N5 0.049(5) 0.057(7) 0.083(7) 0.005(6) 0.003(5) -0.013(5)
N6 0.072(6) 0.055(7) 0.056(6) -0.014(5) -0.006(5) -0.026(5)
O1 0.076(5) 0.080(6) 0.112(7) -0.033(5) 0.033(5) -0.042(5)
O2 0.053(5) 0.085(6) 0.116(7) -0.017(5) 0.027(5) -0.009(4)
O3 0.056(4) 0.077(6) 0.102(6) -0.020(5) 0.031(4) -0.031(4)
O4 0.069(5) 0.101(7) 0.104(7) -0.040(6) 0.034(5) -0.021(5)
Pt1 0.0407(2) 0.0683(3) 0.0657(3) -0.0079(2) 0.00733(18) -0.01580(19)

loop_
_atom_type_symbol
_atom_type_description
_atom_type_scat_dispersion_real
_atom_type_scat_dispersion_imag
_atom_type_scat_source
C C 0.0033 0.0016 'International Tables Vol C Tables 4.2.6.8 and 6.1.1.4'
H H 0.0000 0.0000 'International Tables Vol C Tables 4.2.6.8 and 6.1.1.4'
N N 0.0061 0.0033 'International Tables Vol C Tables 4.2.6.8 and 6.1.1.4'
O O 0.0106 0.0060 'International Tables Vol C Tables 4.2.6.8 and 6.1.1.4'
Pt Pt -1.7033 8.3905 'International Tables Vol C Tables 4.2.6.8 and 6.1.1.4'

loop_
_geom_angle_atom_site_label_1
_geom_angle_atom_site_label_2
_geom_angle_atom_site_label_3
_geom_angle
_geom_angle_site_symmetry_1
_geom_angle_site_symmetry_3
N2 C3 C19 118.9(10) . .
N2 C3 C4 109.0(11) . .
C19 C3 C4 132.0(11) . .
C5 C4 C3 105.3(10) . .
C5 C4 H4 127.3 . .
C3 C4 H4 127.3 . .
N1 C5 C4 107.5(11) . .
N1 C5 C6 116.1(10) . .
C4 C5 C6 136.3(10) . .
N3 C6 C7 120.3(11) . .
N3 C6 C5 112.6(9) . .
C7 C6 C5 127.1(11) . .
C8 C7 C6 120.0(11) . .
C8 C7 H7 120.0 . .
C6 C7 H7 120.0 . .
C7 C8 C9 120.8(11) . .
C7 C8 H8 119.6 . .
C9 C8 H8 119.6 . .
C8 C9 C10 120.8(12) . .
C8 C9 H9 119.6 . .
C10 C9 H9 119.6 . .
N3 C10 C9 117.8(11) . .
N3 C10 H10 121.1 . .
C9 C10 H10 121.1 . .
N5 C11 C12 108.8(11) . .
N5 C11 C41 120.7(10) . .
C12 C11 C41 130.4(10) . .
C11 C12 C13 106.1(9) . .
C11 C12 H12 126.9 . .
C13 C12 H12 126.9 . .
N4 C13 C12 107.6(10) . .
N4 C13 C14 116.8(10) . .
C12 C13 C14 135.6(10) . .
C15 C14 N6 122.5(11) . .
C15 C14 C13 126.1(11) . .
N6 C14 C13 111.4(9) . .
C16 C15 C14 118.6(11) . .
C16 C15 H15 120.7 . .
C14 C15 H15 120.7 . .
C15 C16 C17 121.6(11) . .
C15 C16 H16 119.2 . .
C17 C16 H16 119.2 . .
C18 C17 C16 117.3(11) . .
C18 C17 H17 121.3 . .
C16 C17 H17 121.3 . .
N6 C18 C17 123.6(10) . .
N6 C18 H18 118.2 . .
C17 C18 H18 118.2 . .
C24 C19 C20 119.3(11) . .
C24 C19 C3 119.5(10) . .
C20 C19 C3 121.2(11) . .
C19 C20 C21 118.8(11) . .
C19 C20 H20 120.6 . .
C21 C20 H20 120.6 . .
O1 C21 C22 113.3(11) . .
O1 C21 C20 124.6(10) . .
C22 C21 C20 122.1(10) . .
C21 C22 C23 117.8(11) . .
C21 C22 H22 121.1 . .
C23 C22 H22 121.1 . .
O2 C23 C24 125.5(11) . .
O2 C23 C22 114.4(11) . .
C24 C23 C22 120.2(10) . .
C19 C24 C23 121.7(11) . .
C19 C24 H24 119.1 . .
C23 C24 H24 119.1 . .
O1 C25 C26 106.5(9) . .
O1 C25 H25A 110.4 . .
C26 C25 H25A 110.4 . .
O1 C25 H25B 110.4 . .
C26 C25 H25B 110.4 . .
H25A C25 H25B 108.6 . .
C25 C26 C27 111.2(10) . .
C25 C26 H26A 109.4 . .
C27 C26 H26A 109.4 . .
C25 C26 H26B 109.4 . .
C27 C26 H26B 109.4 . .
H26A C26 H26B 108.0 . .
C28 C27 C26 112.4(11) . .
C28 C27 H27A 109.1 . .
C26 C27 H27A 109.1 . .
C28 C27 H27B 109.1 . .
C26 C27 H27B 109.1 . .
H27A C27 H27B 107.9 . .
C29 C28 C27 114.6(11) . .
C29 C28 H28A 108.6 . .
C27 C28 H28A 108.6 . .
C29 C28 H28B 108.6 . .
C27 C28 H28B 108.6 . .
H28A C28 H28B 107.6 . .
C28 C29 C30 114.9(12) . .
C28 C29 H29A 108.6 . .
C30 C29 H29A 108.6 . .
C28 C29 H29B 108.6 . .
C30 C29 H29B 108.6 . .
H29A C29 H29B 107.5 . .
C31 C30 C29 113.2(13) . .
C31 C30 H30A 108.9 . .
C29 C30 H30A 108.9 . .
C31 C30 H30B 108.9 . .
C29 C30 H30B 108.9 . .
H30A C30 H30B 107.7 . .
C30 C31 C32 111.6(14) . .
C30 C31 H31A 109.3 . .
C32 C31 H31A 109.3 . .
C30 C31 H31B 109.3 . .
C32 C31 H31B 109.3 . .
H31A C31 H31B 108.0 . .
C31 C32 H32A 109.5 . .
C31 C32 H32B 109.5 . .
H32A C32 H32B 109.5 . .
C31 C32 H32C 109.5 . .
H32A C32 H32C 109.5 . .
H32B C32 H32C 109.5 . .
O2 C33 C34 112.8(10) . .
O2 C33 H33A 109.0 . .
C34 C33 H33A 109.0 . .
O2 C33 H33B 109.0 . .
C34 C33 H33B 109.0 . .
H33A C33 H33B 107.8 . .
C33 C34 C35 111.0(11) . .
C33 C34 H34A 109.4 . .
C35 C34 H34A 109.4 . .
C33 C34 H34B 109.4 . .
C35 C34 H34B 109.4 . .
H34A C34 H34B 108.0 . .
C34 C35 C36 116.0(11) . .
C34 C35 H35A 108.3 . .
C36 C35 H35A 108.3 . .
C34 C35 H35B 108.3 . .
C36 C35 H35B 108.3 . .
H35A C35 H35B 107.4 . .
C35 C36 C37 113.3(12) . .
C35 C36 H36A 108.9 . .
C37 C36 H36A 108.9 . .
C35 C36 H36B 108.9 . .
C37 C36 H36B 108.9 . .
H36A C36 H36B 107.7 . .
C38 C37 C36 117.8(13) . .
C38 C37 H37A 107.8 . .
C36 C37 H37A 107.8 . .
C38 C37 H37B 107.8 . .
C36 C37 H37B 107.8 . .
H37A C37 H37B 107.2 . .
C37 C38 C39 116.3(14) . .
C37 C38 H38A 108.2 . .
C39 C38 H38A 108.2 . .
C37 C38 H38B 108.2 . .
C39 C38 H38B 108.2 . .
H38A C38 H38B 107.4 . .
C40 C39 C38 116.9(16) . .
C40 C39 H39A 108.1 . .
C38 C39 H39A 108.1 . .
C40 C39 H39B 108.1 . .
C38 C39 H39B 108.1 . .
H39A C39 H39B 107.3 . .
C39 C40 H40A 109.5 . .
C39 C40 H40B 109.5 . .
H40A C40 H40B 109.5 . .
C39 C40 H40C 109.5 . .
H40A C40 H40C 109.5 . .
H40B C40 H40C 109.5 . .
C46 C41 C42 118.9(11) . .
C46 C41 C11 123.0(10) . .
C42 C41 C11 118.0(10) . .
C43 C42 C41 120.3(11) . .
C43 C42 H42 119.9 . .
C41 C42 H42 119.9 . .
O3 C43 C42 124.5(10) . .
O3 C43 C44 115.9(10) . .
C42 C43 C44 119.6(10) . .
C45 C44 C43 120.2(11) . .
C45 C44 H44 119.9 . .
C43 C44 H44 119.9 . .
C46 C45 O4 124.1(10) . .
C46 C45 C44 120.5(11) . .
O4 C45 C44 115.3(11) . .
C41 C46 C45 120.5(10) . .
C41 C46 H46 119.7 . .
C45 C46 H46 119.7 . .
O3 C47 C48 108.0(8) . .
O3 C47 H47A 110.1 . .
C48 C47 H47A 110.1 . .
O3 C47 H47B 110.1 . .
C48 C47 H47B 110.1 . .
H47A C47 H47B 108.4 . .
C47 C48 C49 110.1(9) . .
C47 C48 H48A 109.6 . .
C49 C48 H48A 109.6 . .
C47 C48 H48B 109.6 . .
C49 C48 H48B 109.6 . .
H48A C48 H48B 108.1 . .
C48 C49 C50 112.0(10) . .
C48 C49 H49A 109.2 . .
C50 C49 H49A 109.2 . .
C48 C49 H49B 109.2 . .
C50 C49 H49B 109.2 . .
H49A C49 H49B 107.9 . .
C51 C50 C49 113.3(10) . .
C51 C50 H50A 108.9 . .
C49 C50 H50A 108.9 . .
C51 C50 H50B 108.9 . .
C49 C50 H50B 108.9 . .
H50A C50 H50B 107.7 . .
C50 C51 C52 114.7(10) . .
C50 C51 H51A 108.6 . .
C52 C51 H51A 108.6 . .
C50 C51 H51B 108.6 . .
C52 C51 H51B 108.6 . .
H51A C51 H51B 107.6 . .
C53 C52 C51 113.4(10) . .
C53 C52 H52A 108.9 . .
C51 C52 H52A 108.9 . .
C53 C52 H52B 108.9 . .
C51 C52 H52B 108.9 . .
H52A C52 H52B 107.7 . .
C54 C53 C52 113.2(12) . .
C54 C53 H53A 108.9 . .
C52 C53 H53A 108.9 . .
C54 C53 H53B 108.9 . .
C52 C53 H53B 108.9 . .
H53A C53 H53B 107.8 . .
C53 C54 H54A 109.5 . .
C53 C54 H54B 109.5 . .
H54A C54 H54B 109.5 . .
C53 C54 H54C 109.5 . .
H54A C54 H54C 109.5 . .
H54B C54 H54C 109.5 . .
C56 C55 O4 113.4(11) . .
C56 C55 H55A 108.9 . .
O4 C55 H55A 108.9 . .
C56 C55 H55B 108.9 . .
O4 C55 H55B 108.9 . .
H55A C55 H55B 107.7 . .
C55 C56 C57 113.2(11) . .
C55 C56 H56A 108.9 . .
C57 C56 H56A 108.9 . .
C55 C56 H56B 108.9 . .
C57 C56 H56B 108.9 . .
H56A C56 H56B 107.8 . .
C58 C57 C56 118.3(11) . .
C58 C57 H57A 107.7 . .
C56 C57 H57A 107.7 . .
C58 C57 H57B 107.7 . .
C56 C57 H57B 107.7 . .
H57A C57 H57B 107.1 . .
C57 C58 C59 116.7(12) . .
C57 C58 H58A 108.1 . .
C59 C58 H58A 108.1 . .
C57 C58 H58B 108.1 . .
C59 C58 H58B 108.1 . .
H58A C58 H58B 107.3 . .
C58 C59 C60 116.9(13) . .
C58 C59 H59A 108.1 . .
C60 C59 H59A 108.1 . .
C58 C59 H59B 108.1 . .
C60 C59 H59B 108.1 . .
H59A C59 H59B 107.3 . .
C61 C60 C59 116.9(14) . .
C61 C60 H60A 108.1 . .
C59 C60 H60A 108.1 . .
C61 C60 H60B 108.1 . .
C59 C60 H60B 108.1 . .
H60A C60 H60B 107.3 . .
C62 C61 C60 121.3(17) . .
C62 C61 H61A 107.0 . .
C60 C61 H61A 107.0 . .
C62 C61 H61B 107.0 . .
C60 C61 H61B 107.0 . .
H61A C61 H61B 106.7 . .
C61 C62 H62A 109.5 . .
C61 C62 H62B 109.5 . .
H62A C62 H62B 109.5 . .
C61 C62 H62C 109.5 . .
H62A C62 H62C 109.5 . .
H62B C62 H62C 109.5 . .
N2 N1 C5 110.8(9) . .
N2 N1 Pt1 132.7(7) . .
C5 N1 Pt1 116.5(8) . .
N1 N2 C3 107.4(9) . .
C6 N3 C10 120.3(9) . .
C6 N3 Pt1 115.1(7) . .
C10 N3 Pt1 124.3(7) . .
N5 N4 C13 107.8(9) . .
N5 N4 Pt1 137.9(7) . .
C13 N4 Pt1 114.4(8) . .
N4 N5 C11 109.7(10) . .
C18 N6 C14 116.3(9) . .
C18 N6 Pt1 127.2(7) . .
C14 N6 Pt1 116.5(7) . .
C21 O1 C25 117.8(9) . .
C23 O2 C33 115.0(9) . .
C43 O3 C47 118.8(8) . .
C45 O4 C55 119.4(10) . .
N4 Pt1 N1 179.0(4) . .
N4 Pt1 N6 80.8(4) . .
N1 Pt1 N6 100.2(4) . .
N4 Pt1 N3 99.5(4) . .
N1 Pt1 N3 79.6(4) . .
N6 Pt1 N3 179.5(4) . .

loop_
_geom_bond_atom_site_label_1
_geom_bond_atom_site_label_2
_geom_bond_distance
_geom_bond_site_symmetry_2
C3 N2 1.370(12) .
C3 C19 1.435(15) .
C3 C4 1.415(15) .
C4 C5 1.401(15) .
C4 H4 0.9300 .
C5 N1 1.367(12) .
C5 C6 1.424(15) .
C6 N3 1.399(12) .
C6 C7 1.368(14) .
C7 C8 1.353(15) .
C7 H7 0.9300 .
C8 C9 1.361(15) .
C8 H8 0.9300 .
C9 C10 1.415(13) .
C9 H9 0.9300 .
C10 N3 1.365(12) .
C10 H10 0.9300 .
C11 N5 1.359(12) .
C11 C12 1.359(14) .
C11 C41 1.482(15) .
C12 C13 1.382(14) .
C12 H12 0.9300 .
C13 N4 1.393(12) .
C13 C14 1.456(14) .
C14 C15 1.362(14) .
C14 N6 1.381(12) .
C15 C16 1.331(15) .
C15 H15 0.9300 .
C16 C17 1.379(15) .
C16 H16 0.9300 .
C17 C18 1.366(14) .
C17 H17 0.9300 .
C18 N6 1.337(13) .
C18 H18 0.9300 .
C19 C24 1.372(14) .
C19 C20 1.398(13) .
C20 C21 1.405(15) .
C20 H20 0.9300 .
C21 O1 1.370(12) .
C21 C22 1.395(15) .
C22 C23 1.394(14) .
C22 H22 0.9300 .
C23 O2 1.380(12) .
C23 C24 1.399(15) .
C24 H24 0.9300 .
C25 O1 1.455(12) .
C25 C26 1.511(15) .
C25 H25A 0.9700 .
C25 H25B 0.9700 .
C26 C27 1.521(15) .
C26 H26A 0.9700 .
C26 H26B 0.9700 .
C27 C28 1.518(15) .
C27 H27A 0.9700 .
C27 H27B 0.9700 .
C28 C29 1.505(16) .
C28 H28A 0.9700 .
C28 H28B 0.9700 .
C29 C30 1.520(16) .
C29 H29A 0.9700 .
C29 H29B 0.9700 .
C30 C31 1.489(17) .
C30 H30A 0.9700 .
C30 H30B 0.9700 .
C31 C32 1.525(19) .
C31 H31A 0.9700 .
C31 H31B 0.9700 .
C32 H32A 0.9600 .
C32 H32B 0.9600 .
C32 H32C 0.9600 .
C33 O2 1.431(12) .
C33 C34 1.509(14) .
C33 H33A 0.9700 .
C33 H33B 0.9700 .
C34 C35 1.495(15) .
C34 H34A 0.9700 .
C34 H34B 0.9700 .
C35 C36 1.504(15) .
C35 H35A 0.9700 .
C35 H35B 0.9700 .
C36 C37 1.532(16) .
C36 H36A 0.9700 .
C36 H36B 0.9700 .
C37 C38 1.468(15) .
C37 H37A 0.9700 .
C37 H37B 0.9700 .
C38 C39 1.499(18) .
C38 H38A 0.9700 .
C38 H38B 0.9700 .
C39 C40 1.468(18) .
C39 H39A 0.9700 .
C39 H39B 0.9700 .
C40 H40A 0.9600 .
C40 H40B 0.9600 .
C40 H40C 0.9600 .
C41 C46 1.381(14) .
C41 C42 1.412(13) .
C42 C43 1.372(14) .
C42 H42 0.9300 .
C43 O3 1.350(11) .
C43 C44 1.410(14) .
C44 C45 1.359(13) .
C44 H44 0.9300 .
C45 C46 1.388(15) .
C45 O4 1.359(12) .
C46 H46 0.9300 .
C47 O3 1.454(11) .
C47 C48 1.512(13) .
C47 H47A 0.9700 .
C47 H47B 0.9700 .
C48 C49 1.516(14) .
C48 H48A 0.9700 .
C48 H48B 0.9700 .
C49 C50 1.528(14) .
C49 H49A 0.9700 .
C49 H49B 0.9700 .
C50 C51 1.501(14) .
C50 H50A 0.9700 .
C50 H50B 0.9700 .
C51 C52 1.523(14) .
C51 H51A 0.9700 .
C51 H51B 0.9700 .
C52 C53 1.507(15) .
C52 H52A 0.9700 .
C52 H52B 0.9700 .
C53 C54 1.516(17) .
C53 H53A 0.9700 .
C53 H53B 0.9700 .
C54 H54A 0.9600 .
C54 H54B 0.9600 .
C54 H54C 0.9600 .
C55 C56 1.438(16) .
C55 O4 1.457(13) .
C55 H55A 0.9700 .
C55 H55B 0.9700 .
C56 C57 1.529(15) .
C56 H56A 0.9700 .
C56 H56B 0.9700 .
C57 C58 1.483(16) .
C57 H57A 0.9700 .
C57 H57B 0.9700 .
C58 C59 1.470(15) .
C58 H58A 0.9700 .
C58 H58B 0.9700 .
C59 C60 1.497(18) .
C59 H59A 0.9700 .
C59 H59B 0.9700 .
C60 C61 1.471(18) .
C60 H60A 0.9700 .
C60 H60B 0.9700 .
C61 C62 1.399(19) .
C61 H61A 0.9700 .
C61 H61B 0.9700 .
C62 H62A 0.9600 .
C62 H62B 0.9600 .
C62 H62C 0.9600 .
N1 N2 1.344(11) .
N1 Pt1 1.975(9) .
N3 Pt1 2.033(9) .
N4 N5 1.308(11) .
N4 Pt1 1.976(10) .
N6 Pt1 2.018(9) .

loop_
_geom_torsion_atom_site_label_1
_geom_torsion_atom_site_label_2
_geom_torsion_atom_site_label_3
_geom_torsion_atom_site_label_4
_geom_torsion
_geom_torsion_site_symmetry_1
_geom_torsion_site_symmetry_2
_geom_torsion_site_symmetry_3
_geom_torsion_site_symmetry_4
N2 C3 C4 C5 0.5(13) . . . .
C19 C3 C4 C5 174.7(12) . . . .
C3 C4 C5 N1 -1.8(13) . . . .
C3 C4 C5 C6 -176.8(13) . . . .
N1 C5 C6 N3 3.0(14) . . . .
C4 C5 C6 N3 177.7(12) . . . .
N1 C5 C6 C7 -178.3(11) . . . .
C4 C5 C6 C7 -4(2) . . . .
N3 C6 C7 C8 -1.1(18) . . . .
C5 C6 C7 C8 -179.7(12) . . . .
C6 C7 C8 C9 -1(2) . . . .
C7 C8 C9 C10 1.4(19) . . . .
C8 C9 C10 N3 0.2(17) . . . .
N5 C11 C12 C13 -1.3(13) . . . .
C41 C11 C12 C13 -178.2(11) . . . .
C11 C12 C13 N4 1.6(12) . . . .
C11 C12 C13 C14 -179.6(12) . . . .
N4 C13 C14 C15 -179.9(11) . . . .
C12 C13 C14 C15 1(2) . . . .
N4 C13 C14 N6 -1.5(13) . . . .
C12 C13 C14 N6 179.7(12) . . . .
N6 C14 C15 C16 -0.7(19) . . . .
C13 C14 C15 C16 177.6(12) . . . .
C14 C15 C16 C17 1(2) . . . .
C15 C16 C17 C18 0(2) . . . .
C16 C17 C18 N6 -1.0(19) . . . .
N2 C3 C19 C24 2.9(17) . . . .
C4 C3 C19 C24 -170.9(12) . . . .
N2 C3 C19 C20 -176.3(10) . . . .
C4 C3 C19 C20 10(2) . . . .
C24 C19 C20 C21 1.6(17) . . . .
C3 C19 C20 C21 -179.3(11) . . . .
C19 C20 C21 O1 179.8(11) . . . .
C19 C20 C21 C22 -1.6(19) . . . .
O1 C21 C22 C23 -179.4(10) . . . .
C20 C21 C22 C23 1.8(19) . . . .
C21 C22 C23 O2 179.2(10) . . . .
C21 C22 C23 C24 -2.1(18) . . . .
C20 C19 C24 C23 -2.0(18) . . . .
C3 C19 C24 C23 178.9(11) . . . .
O2 C23 C24 C19 -179.2(11) . . . .
C22 C23 C24 C19 2.2(19) . . . .
O1 C25 C26 C27 -179.4(10) . . . .
C25 C26 C27 C28 179.9(11) . . . .
C26 C27 C28 C29 -177.5(11) . . . .
C27 C28 C29 C30 179.8(12) . . . .
C28 C29 C30 C31 177.4(13) . . . .
C29 C30 C31 C32 -178.6(13) . . . .
O2 C33 C34 C35 -178.4(11) . . . .
C33 C34 C35 C36 176.5(12) . . . .
C34 C35 C36 C37 -177.6(12) . . . .
C35 C36 C37 C38 179.2(13) . . . .
C36 C37 C38 C39 -180.0(14) . . . .
C37 C38 C39 C40 179.0(15) . . . .
N5 C11 C41 C46 0.0(17) . . . .
C12 C11 C41 C46 176.6(12) . . . .
N5 C11 C41 C42 179.5(10) . . . .
C12 C11 C41 C42 -3.9(18) . . . .
C46 C41 C42 C43 0.8(16) . . . .
C11 C41 C42 C43 -178.8(10) . . . .
C41 C42 C43 O3 179.0(10) . . . .
C41 C42 C43 C44 -1.0(17) . . . .
O3 C43 C44 C45 -178.6(10) . . . .
C42 C43 C44 C45 1.3(17) . . . .
C43 C44 C45 C46 -1.4(17) . . . .
C43 C44 C45 O4 -178.4(10) . . . .
C42 C41 C46 C45 -0.8(17) . . . .
C11 C41 C46 C45 178.7(11) . . . .
O4 C45 C46 C41 177.8(10) . . . .
C44 C45 C46 C41 1.2(18) . . . .
O3 C47 C48 C49 179.4(9) . . . .
C47 C48 C49 C50 -179.1(9) . . . .
C48 C49 C50 C51 -179.3(10) . . . .
C49 C50 C51 C52 -179.9(10) . . . .
C50 C51 C52 C53 178.5(11) . . . .
C51 C52 C53 C54 178.3(11) . . . .
O4 C55 C56 C57 -176.2(11) . . . .
C55 C56 C57 C58 176.3(13) . . . .
C56 C57 C58 C59 177.2(13) . . . .
C57 C58 C59 C60 178.9(14) . . . .
C58 C59 C60 C61 179.1(16) . . . .
C59 C60 C61 C62 179.1(19) . . . .
C4 C5 N1 N2 2.5(13) . . . .
C6 C5 N1 N2 178.6(9) . . . .
C4 C5 N1 Pt1 -176.4(7) . . . .
C6 C5 N1 Pt1 -0.2(13) . . . .
C5 N1 N2 C3 -2.2(12) . . . .
Pt1 N1 N2 C3 176.4(8) . . . .
C19 C3 N2 N1 -174.1(10) . . . .
C4 C3 N2 N1 1.0(13) . . . .
C7 C6 N3 C10 2.7(16) . . . .
C5 C6 N3 C10 -178.5(9) . . . .
C7 C6 N3 Pt1 176.8(8) . . . .
C5 C6 N3 Pt1 -4.4(11) . . . .
C9 C10 N3 C6 -2.2(15) . . . .
C9 C10 N3 Pt1 -175.7(7) . . . .
C12 C13 N4 N5 -1.3(12) . . . .
C14 C13 N4 N5 179.6(9) . . . .
C12 C13 N4 Pt1 177.9(7) . . . .
C14 C13 N4 Pt1 -1.2(12) . . . .
C13 N4 N5 C11 0.5(12) . . . .
Pt1 N4 N5 C11 -178.4(8) . . . .
C12 C11 N5 N4 0.5(13) . . . .
C41 C11 N5 N4 177.8(10) . . . .
C17 C18 N6 C14 1.6(17) . . . .
C17 C18 N6 Pt1 178.6(9) . . . .
C15 C14 N6 C18 -0.7(16) . . . .
C13 C14 N6 C18 -179.2(9) . . . .
C15 C14 N6 Pt1 -178.0(9) . . . .
C13 C14 N6 Pt1 3.5(11) . . . .
C22 C21 O1 C25 -176.4(10) . . . .
C20 C21 O1 C25 2.4(18) . . . .
C26 C25 O1 C21 175.1(10) . . . .
C24 C23 O2 C33 0.0(17) . . . .
C22 C23 O2 C33 178.5(10) . . . .
C34 C33 O2 C23 -179.0(10) . . . .
C42 C43 O3 C47 -1.8(16) . . . .
C44 C43 O3 C47 178.2(9) . . . .
C48 C47 O3 C43 -175.1(9) . . . .
C46 C45 O4 C55 25.2(17) . . . .
C44 C45 O4 C55 -158.0(11) . . . .
C56 C55 O4 C45 -99.4(14) . . . .
N5 N4 Pt1 N1 -8(24) . . . .
C13 N4 Pt1 N1 173(100) . . . .
N5 N4 Pt1 N6 -178.8(11) . . . .
C13 N4 Pt1 N6 2.3(7) . . . .
N5 N4 Pt1 N3 0.8(11) . . . .
C13 N4 Pt1 N3 -178.1(7) . . . .
N2 N1 Pt1 N4 -172(100) . . . .
C5 N1 Pt1 N4 7(24) . . . .
N2 N1 Pt1 N6 -0.7(10) . . . .
C5 N1 Pt1 N6 177.9(8) . . . .
N2 N1 Pt1 N3 179.8(10) . . . .
C5 N1 Pt1 N3 -1.7(8) . . . .
C18 N6 Pt1 N4 179.7(10) . . . .
C14 N6 Pt1 N4 -3.3(7) . . . .
C18 N6 Pt1 N1 -0.2(10) . . . .
C14 N6 Pt1 N1 176.8(7) . . . .
C18 N6 Pt1 N3 58(55) . . . .
C14 N6 Pt1 N3 -125(55) . . . .
C6 N3 Pt1 N4 -176.5(7) . . . .
C10 N3 Pt1 N4 -2.6(9) . . . .
C6 N3 Pt1 N1 3.4(7) . . . .
C10 N3 Pt1 N1 177.2(9) . . . .
C6 N3 Pt1 N6 -55(55) . . . .
C10 N3 Pt1 N6 119(55) . . . .
